data_1520940
loop_
_publ_author_name
'Chen, Z.'
'Wang, R.-J.'

_publ_section_title
;
 Crystal structures and semiconductor properties of alkaline metal
 selenides MHgSbSe~3~ (M = K, Rb, Cs)
;
_journal_issue 3
_journal_name_full 'Acta Chimica Sinica'
_journal_page_first 326
_journal_page_last 331
_journal_volume 58
_journal_year 2000
_chemical_formula_sum 'Hg K Sb Se3'
_chemical_name_systematic 'K Hg Sb Se3'
_space_group_IT_number 62
_symmetry_space_group_name_Hall '-P 2ac 2n'
_symmetry_space_group_name_H-M 'P n m a'
_cell_angle_alpha 90
_cell_angle_beta 90
_cell_angle_gamma 90
_cell_formula_units_Z 8
_cell_length_a 19.482
_cell_length_b 8.523
_cell_length_c 9.83
_cell_volume 1632.223
_citation_journal_id_ASTM HHHPA4
_refine_ls_R_factor_all 0.077
_refine_ls_structure_factor_coef Fsqd
_refine_ls_wR_factor_all 0.118
_cod_data_source_file Chen_HHHPA4_2000_1109.cif
_cod_data_source_block Hg1K1Sb1Se3
_cod_original_formula_sum 'Hg1 K1 Sb1 Se3'
_cod_database_code 1520940

loop_
_symmetry_equiv_pos_as_xyz
x,y,z
-x+1/2,-y,z+1/2
x+1/2,-y+1/2,-z+1/2
-x,y+1/2,-z
-x,-y,-z
x-1/2,y,-z-1/2
-x-1/2,y-1/2,z-1/2
x,-y-1/2,z

loop_
_atom_site_label
_atom_site_type_symbol
_atom_site_fract_x
_atom_site_fract_y
_atom_site_fract_z
_atom_site_occupancy
_atom_site_U_iso_or_equiv
Hg1 Hg+2 0.35051(4) 0.49691(12) 0.44455(7) 1 0.0324(2)
Sb1 Sb+3 0.5073(1) 0.25 0.4565(2) 1 0.0266(5)
Sb2 Sb+3 0.2460(1) 0.25 0.6747(2) 1 0.0268(5)
Se1 Se-2 0.3976(2) 0.25 0.3015(3) 1 0.0258(8)
Se2 Se-2 0.3735(2) 0.75 0.2858(3) 1 0.0258(8)
Se3 Se-2 0.2211(1) 0.4814(3) 0.5162(2) 1 0.0292(5)
Se4 Se-2 0.4288(1) 0.5218(3) 0.6628(2) 1 0.0326(6)
K1 K+1 0.2102(4) 0.25 0.2395(6) 1 0.037(2)
K2 K+1 0.5 0 0 0.333 0.22(2)
K3 K+1 0.434(3) 0.25 0.947(6) 0.333 0.22(2)
K4 K+1 0.501(4) 0.25 -0.013(6) 0.333 0.22(2)
